data_7233133
loop_
_publ_author_name
'Brock, A. J.'
'McMurtrie, John C.'
'Clegg, J. K.'

_publ_section_title
;
 Self-assembly of bis-\b-diketone-based [M2L2] dinuclear platforms into
 2-dimensional coordination polymers
;
_journal_issue 32
_journal_name_full CrystEngComm
_journal_page_first 4786
_journal_paper_doi 10.1039/C9CE00896A
_journal_volume 21
_journal_year 2019
_chemical_formula_moiety 'C19 H25 N O4'
_chemical_formula_sum 'C19 H25 N O4'
_chemical_formula_weight 331.40
_space_group_crystal_system monoclinic
_space_group_IT_number 14
_space_group_name_Hall '-P 2yn'
_space_group_name_H-M_alt 'P 1 21/n 1'
_symmetry_space_group_name_Hall '-P 2yn'
_symmetry_space_group_name_H-M 'P 1 21/n 1'
_atom_sites_solution_hydrogens mixed
_audit_creation_date 2019-05-07
_audit_creation_method
;
Olex2 1.2
(compiled May 18 2018 14:05:52 for OlexSys, GUI svn.r5506)
;
_audit_update_record
;
2019-05-07 deposited with the CCDC.    2019-07-12 downloaded from the CCDC.
;
_cell_angle_alpha 90
_cell_angle_beta 95.993(8)
_cell_angle_gamma 90
_cell_formula_units_Z 4
_cell_length_a 6.2281(5)
_cell_length_b 19.4672(19)
_cell_length_c 15.2664(13)
_cell_measurement_reflns_used 1705
_cell_measurement_temperature 190(2)
_cell_measurement_theta_max 64.8320
_cell_measurement_theta_min 4.5340
_cell_volume 1840.8(3)
_computing_cell_refinement 'CrysAlisPro 1.171.38.43 (Rigaku OD, 2015)'
_computing_data_collection 'CrysAlisPro 1.171.38.43 (Rigaku OD, 2015)'
_computing_data_reduction 'CrysAlisPro 1.171.38.43 (Rigaku OD, 2015)'
_computing_molecular_graphics 'Olex2 (Dolomanov et al., 2009)'
_computing_publication_material 'Olex2 (Dolomanov et al., 2009)'
_computing_structure_refinement 'ShelXL (Sheldrick, 2015)'
_computing_structure_solution 'ShelXT (Sheldrick, 2015)'
_diffrn_ambient_temperature 190(2)
_diffrn_detector 'CCD plate'
_diffrn_detector_area_resol_mean 16.0696
_diffrn_detector_type Sapphire3
_diffrn_measured_fraction_theta_full 0.976
_diffrn_measured_fraction_theta_max 0.976
_diffrn_measurement_details
;
List of Runs (angles in degrees, time in seconds):

  # Type    Start    End  Width  t~exp~   \w     \q     \k     \f   Frames
#--------------------------------------------------------------------------
  1  \w     20.00  90.00   1.00    6.25    --   34.64  57.00   0.00   70
  2  \w     49.00 102.00   1.00    6.25    --   34.64  77.00 -90.00   53
  3  \w     83.00 156.00   1.00    9.00    --   98.65  50.00   0.00   73
  4  \w     98.00 124.00   1.00    9.00    --   98.65 -50.00 -90.00   26
  5  \w     60.00 100.00   1.00    9.00    --   98.65 -77.00-150.00   40
  6  \w     33.00  85.00   1.00    9.00    --   98.65-112.00-150.00   52
  7  \w     28.00  86.00   1.00    9.00    --   98.65 -50.00 -90.00   58
  8  \w     29.00  55.00   1.00    9.00    --   98.65-100.00-134.00   26
  9  \w    -18.00  72.00   1.00    6.25    --   34.64 -99.00-120.00   90
 10  \w     32.00  92.00   1.00    6.25    --   34.64  57.00 150.00   60
 11  \w     79.00 168.00   1.00    9.00    --   98.65 112.00-150.00   89
 12  \w     92.00 152.00   1.00    9.00    --   98.65 112.00-180.00   60
 13  \w     43.00  68.00   1.00    9.00    --   98.65 178.00  60.00   25
 14  \w    106.00 133.00   1.00    9.00    --   98.65 178.00  60.00   27
 15  \w     26.00  52.00   1.00    9.00    --   98.65-112.00 150.00   26
 16  \w     54.00  90.00   1.00    9.00    --   98.65-112.00 150.00   36
;
_diffrn_measurement_device 'four-circle diffractometer'
_diffrn_measurement_device_type 'Xcalibur, Sapphire3, Gemini ultra'
_diffrn_measurement_method '\w and \f scans'
_diffrn_radiation_monochromator mirror
_diffrn_radiation_probe x-ray
_diffrn_radiation_type CuK\a
_diffrn_radiation_wavelength 1.54184
_diffrn_reflns_av_R_equivalents 0.0255
_diffrn_reflns_av_unetI/netI 0.0426
_diffrn_reflns_Laue_measured_fraction_full 0.976
_diffrn_reflns_Laue_measured_fraction_max 0.976
_diffrn_reflns_limit_h_max 6
_diffrn_reflns_limit_h_min -7
_diffrn_reflns_limit_k_max 18
_diffrn_reflns_limit_k_min -22
_diffrn_reflns_limit_l_max 17
_diffrn_reflns_limit_l_min -17
_diffrn_reflns_number 5919
_diffrn_reflns_point_group_measured_fraction_full 0.976
_diffrn_reflns_point_group_measured_fraction_max 0.976
_diffrn_reflns_theta_full 65.156
_diffrn_reflns_theta_max 65.156
_diffrn_reflns_theta_min 3.692
_diffrn_source 'fine-focus sealed X-ray tube'
_diffrn_source_type 'Enhance Ultra (Cu) X-ray Source'
_exptl_absorpt_coefficient_mu 0.677
_exptl_absorpt_correction_T_max 1.00000
_exptl_absorpt_correction_T_min 0.98185
_exptl_absorpt_correction_type multi-scan
_exptl_absorpt_process_details
;
CrysAlisPro 1.171.38.41 (Rigaku Oxford Diffraction, 2015)
Empirical absorption correction using spherical harmonics,
 implemented in SCALE3 ABSPACK scaling algorithm.
;
_exptl_crystal_colour yellow
_exptl_crystal_colour_primary yellow
_exptl_crystal_density_diffrn 1.196
_exptl_crystal_description needle
_exptl_crystal_F_000 712
_exptl_crystal_size_max 0.5
_exptl_crystal_size_mid 0.2
_exptl_crystal_size_min 0.2
_refine_diff_density_max 0.238
_refine_diff_density_min -0.204
_refine_diff_density_rms 0.041
_refine_ls_extinction_coef 0.0019(5)
_refine_ls_extinction_expression Fc^*^=kFc[1+0.001xFc^2^\l^3^/sin(2\q)]^-1/4^
_refine_ls_extinction_method 'SHELXL-2018/3 (Sheldrick 2018)'
_refine_ls_goodness_of_fit_ref 1.051
_refine_ls_hydrogen_treatment mixed
_refine_ls_matrix_type full
_refine_ls_number_parameters 294
_refine_ls_number_reflns 3073
_refine_ls_number_restraints 74
_refine_ls_restrained_S_all 1.048
_refine_ls_R_factor_all 0.0729
_refine_ls_R_factor_gt 0.0533
_refine_ls_shift/su_max 0.000
_refine_ls_shift/su_mean 0.000
_refine_ls_structure_factor_coef Fsqd
_refine_ls_weighting_details 'w=1/[\s^2^(Fo^2^)+(0.0906P)^2^+0.1255P] where P=(Fo^2^+2Fc^2^)/3'
_refine_ls_weighting_scheme calc
_refine_ls_wR_factor_gt 0.1489
_refine_ls_wR_factor_ref 0.1692
_reflns_Friedel_coverage 0.000
_reflns_number_gt 2260
_reflns_number_total 3073
_reflns_threshold_expression 'I > 2\s(I)'
_cod_data_source_file c9ce00896a2.cif
_cod_data_source_block jkc16ab03
_cod_depositor_comments 'Adding full bibliography for 7233133--7233136.cif.'
_cod_database_code 7233133
_shelx_shelxl_version_number 2018/3
_shelx_space_group_comment
;
The symmetry employed for this shelxl refinement is uniquely defined
by the following loop, which should always be used as a source of
symmetry information in preference to the above space-group names.
They are only intended as comments.
;
_olex2_refinement_description
;
1. Fixed Uiso
 At 1.2 times of:
  All C(H) groups
 At 1.5 times of:
  All C(H,H,H) groups
2. Restrained distances
 O002-H002
 0.83 with sigma of 0.02
 O001-H001
 0.83 with sigma of 0.02
3. Rigid body (RIGU) restrains
 C00O, C00N, C3AA, C00M, C2A, C2, C00I
 with sigma for 1-2 distances of 0.004 and sigma for 1-3 distances of 0.004
 C1AA, C00L, C00J, C2AA, C00K, C0AA, C00H
 with sigma for 1-2 distances of 0.004 and sigma for 1-3 distances of 0.004
4. Others
 Sof(C0AA)=Sof(H0AA)=Sof(H0AB)=Sof(H0AC)=Sof(C1AA)=Sof(H1AA)=Sof(H1AB)=
 Sof(H1AC)=Sof(C2AA)=Sof(H2AA)=Sof(H2AB)=Sof(H2AC)=1-FVAR(1)
 Sof(C00J)=Sof(H00A)=Sof(H00F)=Sof(H00G)=Sof(C00K)=Sof(H00H)=Sof(H00I)=
 Sof(H00J)=Sof(C00L)=Sof(H00K)=Sof(H00L)=Sof(H00M)=FVAR(1)
 Sof(C2A)=Sof(H2AD)=Sof(H2AE)=Sof(H2AF)=Sof(C00O)=Sof(H00T)=Sof(H00U)=
 Sof(H00V)=Sof(C3AA)=Sof(H3AA)=Sof(H3AB)=Sof(H3AC)=1-FVAR(2)
 Sof(C00M)=Sof(H00N)=Sof(H00O)=Sof(H00P)=Sof(C00N)=Sof(H00Q)=Sof(H00R)=
 Sof(H00S)=Sof(C2)=Sof(H2A)=Sof(H2B)=Sof(H2C)=FVAR(2)
5.a Aromatic/amide H refined with riding coordinates:
 C006(H006), C00B(H00B), C00C(H00C), C00D(H00D), C00E(H00E)
5.b Idealised Me refined as rotating group:
 C00J(H00A,H00F,H00G), C00K(H00H,H00I,H00J), C00L(H00K,H00L,H00M), C00M(H00N,
 H00O,H00P), C00N(H00Q,H00R,H00S), C2(H2A,H2B,H2C), C0AA(H0AA,H0AB,H0AC),
 C1AA(H1AA,H1AB,H1AC), C2AA(H2AA,H2AB,H2AC), C2A(H2AD,H2AE,H2AF), C00O(H00T,
 H00U,H00V), C3AA(H3AA,H3AB,H3AC)
;
_olex2_submission_special_instructions 'No special instructions were received'
_oxdiff_exptl_absorpt_empirical_details
;
Empirical correction (ABSPACK) includes:
- Absorption correction using spherical harmonics
- Frame scaling
;

loop_
_space_group_symop_operation_xyz
'x, y, z'
'-x+1/2, y+1/2, -z+1/2'
'-x, -y, -z'
'x-1/2, -y-1/2, z-1/2'

loop_
_atom_site_label
_atom_site_type_symbol
_atom_site_fract_x
_atom_site_fract_y
_atom_site_fract_z
_atom_site_U_iso_or_equiv
_atom_site_adp_type
_atom_site_occupancy
_atom_site_site_symmetry_order
_atom_site_calc_flag
_atom_site_refinement_flags_posn
_atom_site_refinement_flags_adp
_atom_site_refinement_flags_occupancy
_atom_site_disorder_assembly
_atom_site_disorder_group
O001 O 0.3995(2) 0.50858(9) 0.39534(11) 0.0462(4) Uani 1 1 d D . . . .
O002 O 0.4237(3) 0.25901(9) 0.47729(13) 0.0570(5) Uani 1 1 d D . . . .
O003 O 0.3679(3) 0.61426(9) 0.30596(12) 0.0583(5) Uani 1 1 d . . . . .
O004 O 0.4261(3) 0.14674(9) 0.55284(13) 0.0638(6) Uani 1 1 d . . . . .
N005 N 1.0603(3) 0.38918(11) 0.45938(15) 0.0525(6) Uani 1 1 d . . . . .
C006 C 0.6088(3) 0.38507(10) 0.44404(13) 0.0355(5) Uani 1 1 d . . . . .
H006 H 0.455570 0.384001 0.439677 0.043 Uiso 1 1 calc R . . . .
C007 C 0.7299(3) 0.32988(11) 0.48010(13) 0.0368(5) Uani 1 1 d . . . . .
C008 C 0.7163(3) 0.44166(11) 0.41460(12) 0.0357(5) Uani 1 1 d . . . . .
C009 C 0.5919(3) 0.50173(11) 0.37670(13) 0.0373(5) Uani 1 1 d . . . . .
C00A C 0.6216(3) 0.26689(11) 0.50834(14) 0.0392(5) Uani 1 1 d . . . . .
C00B C 0.9539(3) 0.33499(12) 0.48649(16) 0.0456(6) Uani 1 1 d . . . . .
H00B H 1.036320 0.297532 0.511755 0.055 Uiso 1 1 calc R . . . .
C00C C 0.7282(4) 0.21741(12) 0.56329(14) 0.0434(5) Uani 1 1 d . . . . .
H00C H 0.873485 0.225025 0.586901 0.052 Uiso 1 1 calc R . . . .
C00D C 0.9396(3) 0.44106(12) 0.42391(14) 0.0438(5) Uani 1 1 d . . . . .
H00D H 1.012155 0.480022 0.403816 0.053 Uiso 1 1 calc R . . . .
C00E C 0.6818(3) 0.54861(12) 0.31977(14) 0.0432(5) Uani 1 1 d . . . . .
H00E H 0.825292 0.542013 0.305582 0.052 Uiso 1 1 calc R . . . .
C00F C 0.5637(4) 0.60356(12) 0.28480(14) 0.0434(6) Uani 1 1 d . . . . .
C00G C 0.6239(4) 0.15708(12) 0.58385(15) 0.0467(6) Uani 1 1 d . . . . .
C00H C 0.6416(4) 0.65493(13) 0.22096(17) 0.0521(6) Uani 1 1 d . U . . .
C00I C 0.7316(4) 0.10121(14) 0.64145(19) 0.0612(7) Uani 1 1 d . U . . .
C00J C 0.4667(19) 0.6726(11) 0.1524(11) 0.144(7) Uani 0.54(2) 1 d . U P A 1
H00A H 0.523115 0.702472 0.108495 0.216 Uiso 0.54(2) 1 calc GR . P A 1
H00F H 0.351573 0.696535 0.179210 0.216 Uiso 0.54(2) 1 calc GR . P A 1
H00G H 0.408713 0.630470 0.123728 0.216 Uiso 0.54(2) 1 calc GR . P A 1
C00K C 0.823(2) 0.6202(6) 0.1689(7) 0.084(3) Uani 0.54(2) 1 d . U P A 1
H00H H 0.871529 0.653165 0.126735 0.126 Uiso 0.54(2) 1 calc GR . P A 1
H00I H 0.762454 0.579598 0.137253 0.126 Uiso 0.54(2) 1 calc GR . P A 1
H00J H 0.945156 0.606439 0.210779 0.126 Uiso 0.54(2) 1 calc GR . P A 1
C00L C 0.743(3) 0.7130(7) 0.2709(7) 0.118(5) Uani 0.54(2) 1 d . U P A 1
H00K H 0.872002 0.697013 0.307520 0.177 Uiso 0.54(2) 1 calc GR . P A 1
H00L H 0.640733 0.732643 0.308616 0.177 Uiso 0.54(2) 1 calc GR . P A 1
H00M H 0.784342 0.748207 0.229880 0.177 Uiso 0.54(2) 1 calc GR . P A 1
C00M C 0.843(6) 0.1336(8) 0.7246(12) 0.217(16) Uani 0.402(18) 1 d . U P B 1
H00N H 0.848221 0.100427 0.773036 0.326 Uiso 0.402(18) 1 calc GR . P B 1
H00O H 0.762242 0.174389 0.739764 0.326 Uiso 0.402(18) 1 calc GR . P B 1
H00P H 0.990158 0.146950 0.714639 0.326 Uiso 0.402(18) 1 calc GR . P B 1
C00N C 0.573(2) 0.0489(9) 0.6634(14) 0.113(7) Uani 0.402(18) 1 d . U P B 1
H00Q H 0.492783 0.031858 0.609066 0.169 Uiso 0.402(18) 1 calc GR . P B 1
H00R H 0.472093 0.069517 0.700987 0.169 Uiso 0.402(18) 1 calc GR . P B 1
H00S H 0.648964 0.010582 0.694695 0.169 Uiso 0.402(18) 1 calc GR . P B 1
C2 C 0.899(3) 0.0678(11) 0.5916(14) 0.145(9) Uani 0.402(18) 1 d . U P B 1
H2A H 1.013387 0.100961 0.583429 0.217 Uiso 0.402(18) 1 calc GR . P B 1
H2B H 0.831541 0.052591 0.533961 0.217 Uiso 0.402(18) 1 calc GR . P B 1
H2C H 0.960229 0.028169 0.624840 0.217 Uiso 0.402(18) 1 calc GR . P B 1
H002 H 0.380(8) 0.2199(16) 0.500(3) 0.18(2) Uiso 1 1 d D . . . .
C0AA C 0.8707(19) 0.6509(9) 0.2101(15) 0.102(6) Uani 0.46(2) 1 d . U P A 2
H0AA H 0.955259 0.656533 0.267452 0.153 Uiso 0.46(2) 1 calc GR . P A 2
H0AB H 0.908440 0.687398 0.170174 0.153 Uiso 0.46(2) 1 calc GR . P A 2
H0AC H 0.902714 0.606092 0.185232 0.153 Uiso 0.46(2) 1 calc GR . P A 2
C1AA C 0.595(4) 0.7299(5) 0.2590(10) 0.103(5) Uani 0.46(2) 1 d . U P A 2
H1AA H 0.690995 0.738203 0.312841 0.154 Uiso 0.46(2) 1 calc GR . P A 2
H1AB H 0.444163 0.732392 0.272255 0.154 Uiso 0.46(2) 1 calc GR . P A 2
H1AC H 0.619812 0.764814 0.214925 0.154 Uiso 0.46(2) 1 calc GR . P A 2
C2AA C 0.488(3) 0.6514(10) 0.1389(7) 0.108(5) Uani 0.46(2) 1 d . U P A 2
H2AA H 0.514546 0.690095 0.100354 0.162 Uiso 0.46(2) 1 calc GR . P A 2
H2AB H 0.339188 0.653795 0.154399 0.162 Uiso 0.46(2) 1 calc GR . P A 2
H2AC H 0.508918 0.608151 0.108161 0.162 Uiso 0.46(2) 1 calc GR . P A 2
C2A C 0.9565(11) 0.1186(7) 0.6772(10) 0.133(6) Uani 0.598(18) 1 d . U P B 2
H2AD H 0.957070 0.162658 0.708404 0.200 Uiso 0.598(18) 1 calc GR . P B 2
H2AE H 1.047269 0.122101 0.628730 0.200 Uiso 0.598(18) 1 calc GR . P B 2
H2AF H 1.013103 0.082617 0.718168 0.200 Uiso 0.598(18) 1 calc GR . P B 2
C00O C 0.731(4) 0.0371(5) 0.5847(8) 0.168(8) Uani 0.598(18) 1 d . U P B 2
H00T H 0.829148 0.043554 0.539243 0.252 Uiso 0.598(18) 1 calc GR . P B 2
H00U H 0.584562 0.028618 0.556722 0.252 Uiso 0.598(18) 1 calc GR . P B 2
H00V H 0.778952 -0.002349 0.621650 0.252 Uiso 0.598(18) 1 calc GR . P B 2
C3AA C 0.5985(18) 0.0868(8) 0.7154(9) 0.130(6) Uani 0.598(18) 1 d . U P B 2
H3AA H 0.625144 0.039656 0.736336 0.194 Uiso 0.598(18) 1 calc GR . P B 2
H3AB H 0.445169 0.092254 0.694639 0.194 Uiso 0.598(18) 1 calc GR . P B 2
H3AC H 0.637903 0.119011 0.763755 0.194 Uiso 0.598(18) 1 calc GR . P B 2
H001 H 0.345(11) 0.542(3) 0.362(4) 0.27(3) Uiso 1 1 d D . . . .

loop_
_atom_site_aniso_label
_atom_site_aniso_U_11
_atom_site_aniso_U_22
_atom_site_aniso_U_33
_atom_site_aniso_U_23
_atom_site_aniso_U_13
_atom_site_aniso_U_12
O001 0.0364(8) 0.0494(10) 0.0542(9) 0.0104(8) 0.0107(7) 0.0037(7)
O002 0.0368(9) 0.0476(10) 0.0843(13) 0.0187(9) -0.0043(8) -0.0028(7)
O003 0.0460(9) 0.0613(11) 0.0692(11) 0.0187(9) 0.0131(8) 0.0132(8)
O004 0.0500(10) 0.0575(11) 0.0815(13) 0.0228(10) -0.0043(9) -0.0109(8)
N005 0.0337(10) 0.0520(12) 0.0718(13) 0.0145(10) 0.0053(9) -0.0016(9)
C006 0.0326(10) 0.0387(12) 0.0355(10) -0.0012(8) 0.0047(8) -0.0014(9)
C007 0.0369(11) 0.0375(11) 0.0362(10) 0.0019(9) 0.0043(9) 0.0022(9)
C008 0.0364(11) 0.0391(12) 0.0320(10) -0.0007(8) 0.0055(8) -0.0018(9)
C009 0.0363(11) 0.0403(12) 0.0351(10) -0.0023(9) 0.0024(8) -0.0025(9)
C00A 0.0357(11) 0.0391(12) 0.0431(11) -0.0020(9) 0.0057(9) 0.0007(9)
C00B 0.0377(12) 0.0443(13) 0.0550(13) 0.0078(10) 0.0059(10) 0.0036(10)
C00C 0.0398(11) 0.0447(13) 0.0449(12) 0.0071(10) 0.0005(9) -0.0028(10)
C00D 0.0389(12) 0.0416(13) 0.0511(13) 0.0064(10) 0.0059(9) -0.0027(10)
C00E 0.0377(11) 0.0464(13) 0.0458(12) 0.0082(10) 0.0058(9) 0.0000(10)
C00F 0.0437(12) 0.0438(13) 0.0420(11) 0.0029(10) 0.0003(10) -0.0020(10)
C00G 0.0488(13) 0.0456(14) 0.0462(12) 0.0051(10) 0.0067(10) -0.0006(10)
C00H 0.0521(13) 0.0488(14) 0.0549(14) 0.0146(11) 0.0042(11) -0.0043(11)
C00I 0.0616(15) 0.0540(16) 0.0667(16) 0.0251(13) 0.0004(13) -0.0008(12)
C00J 0.057(5) 0.194(15) 0.177(12) 0.142(11) -0.012(5) -0.003(6)
C00K 0.097(6) 0.086(6) 0.075(5) 0.036(4) 0.037(4) 0.010(5)
C00L 0.193(14) 0.069(6) 0.099(5) -0.012(5) 0.047(7) -0.072(8)
C00M 0.43(4) 0.078(8) 0.109(11) 0.041(7) -0.151(17) -0.055(14)
C00N 0.090(6) 0.116(11) 0.131(14) 0.090(10) 0.005(8) -0.021(7)
C2 0.127(12) 0.144(16) 0.175(14) 0.103(12) 0.071(12) 0.094(12)
C0AA 0.069(5) 0.093(10) 0.149(13) 0.077(9) 0.041(6) 0.017(5)
C1AA 0.158(12) 0.044(4) 0.118(8) 0.005(4) 0.069(9) -0.012(6)
C2AA 0.153(11) 0.132(11) 0.035(4) 0.035(5) -0.014(5) -0.068(9)
C2A 0.066(4) 0.150(10) 0.173(11) 0.121(9) -0.039(5) -0.017(4)
C00O 0.31(2) 0.063(5) 0.123(7) 0.003(5) -0.028(11) 0.078(8)
C3AA 0.099(6) 0.179(13) 0.117(7) 0.105(8) 0.042(6) 0.038(7)

loop_
_atom_type_symbol
_atom_type_description
_atom_type_scat_dispersion_real
_atom_type_scat_dispersion_imag
_atom_type_scat_source
C C 0.0181 0.0091 'International Tables Vol C Tables 4.2.6.8 and 6.1.1.4'
H H 0.0000 0.0000 'International Tables Vol C Tables 4.2.6.8 and 6.1.1.4'
N N 0.0311 0.0180 'International Tables Vol C Tables 4.2.6.8 and 6.1.1.4'
O O 0.0492 0.0322 'International Tables Vol C Tables 4.2.6.8 and 6.1.1.4'

loop_
_geom_angle_atom_site_label_1
_geom_angle_atom_site_label_2
_geom_angle_atom_site_label_3
_geom_angle
C009 O001 H001 105(5)
C00A O002 H002 106(3)
C00B N005 C00D 116.48(19)
C007 C006 H006 120.6
C008 C006 H006 120.6
C008 C006 C007 118.73(19)
C006 C007 C00A 120.53(18)
C00B C007 C006 118.0(2)
C00B C007 C00A 121.41(19)
C006 C008 C009 120.08(18)
C00D C008 C006 118.27(19)
C00D C008 C009 121.63(19)
O001 C009 C008 117.52(18)
O001 C009 C00E 120.9(2)
C00E C009 C008 121.52(18)
O002 C00A C007 116.07(19)
O002 C00A C00C 121.1(2)
C00C C00A C007 122.77(19)
N005 C00B C007 124.1(2)
N005 C00B H00B 117.9
C007 C00B H00B 117.9
C00A C00C H00C 119.6
C00G C00C C00A 120.8(2)
C00G C00C H00C 119.6
N005 C00D C008 124.3(2)
N005 C00D H00D 117.8
C008 C00D H00D 117.8
C009 C00E H00E 119.6
C00F C00E C009 120.7(2)
C00F C00E H00E 119.6
O003 C00F C00E 120.1(2)
O003 C00F C00H 115.0(2)
C00E C00F C00H 124.8(2)
O004 C00G C00C 119.9(2)
O004 C00G C00I 116.8(2)
C00C C00G C00I 123.3(2)
C00F C00H C00K 109.4(4)
C00F C00H C1AA 106.6(4)
C00J C00H C00F 110.5(6)
C00J C00H C00K 104.7(8)
C00L C00H C00F 108.9(4)
C00L C00H C00J 115.9(9)
C00L C00H C00K 107.2(6)
C0AA C00H C00F 115.0(5)
C0AA C00H C1AA 107.9(7)
C0AA C00H C2AA 116.8(10)
C2AA C00H C00F 106.8(7)
C2AA C00H C1AA 102.6(9)
C00G C00I C00M 108.9(7)
C00G C00I C00O 106.6(4)
C00N C00I C00G 111.1(6)
C00N C00I C00M 110.7(10)
C00N C00I C2 109.3(9)
C2 C00I C00G 107.8(5)
C2 C00I C00M 108.9(14)
C2A C00I C00G 113.1(4)
C2A C00I C00O 110.0(8)
C2A C00I C3AA 109.9(7)
C3AA C00I C00G 109.1(4)
C3AA C00I C00O 107.9(7)
C00H C00J H00A 109.5
C00H C00J H00F 109.5
C00H C00J H00G 109.5
H00A C00J H00F 109.5
H00A C00J H00G 109.5
H00F C00J H00G 109.5
C00H C00K H00H 109.5
C00H C00K H00I 109.5
C00H C00K H00J 109.5
H00H C00K H00I 109.5
H00H C00K H00J 109.5
H00I C00K H00J 109.5
C00H C00L H00K 109.5
C00H C00L H00L 109.5
C00H C00L H00M 109.5
H00K C00L H00L 109.5
H00K C00L H00M 109.5
H00L C00L H00M 109.5
C00I C00M H00N 109.5
C00I C00M H00O 109.5
C00I C00M H00P 109.5
H00N C00M H00O 109.5
H00N C00M H00P 109.5
H00O C00M H00P 109.5
C00I C00N H00Q 109.5
C00I C00N H00R 109.5
C00I C00N H00S 109.5
H00Q C00N H00R 109.5
H00Q C00N H00S 109.5
H00R C00N H00S 109.5
C00I C2 H2A 109.5
C00I C2 H2B 109.5
C00I C2 H2C 109.5
H2A C2 H2B 109.5
H2A C2 H2C 109.5
H2B C2 H2C 109.5
C00H C0AA H0AA 109.5
C00H C0AA H0AB 109.5
C00H C0AA H0AC 109.5
H0AA C0AA H0AB 109.5
H0AA C0AA H0AC 109.5
H0AB C0AA H0AC 109.5
C00H C1AA H1AA 109.5
C00H C1AA H1AB 109.5
C00H C1AA H1AC 109.5
H1AA C1AA H1AB 109.5
H1AA C1AA H1AC 109.5
H1AB C1AA H1AC 109.5
C00H C2AA H2AA 109.5
C00H C2AA H2AB 109.5
C00H C2AA H2AC 109.5
H2AA C2AA H2AB 109.5
H2AA C2AA H2AC 109.5
H2AB C2AA H2AC 109.5
C00I C2A H2AD 109.5
C00I C2A H2AE 109.5
C00I C2A H2AF 109.5
H2AD C2A H2AE 109.5
H2AD C2A H2AF 109.5
H2AE C2A H2AF 109.5
C00I C00O H00T 109.5
C00I C00O H00U 109.5
C00I C00O H00V 109.5
H00T C00O H00U 109.5
H00T C00O H00V 109.5
H00U C00O H00V 109.5
C00I C3AA H3AA 109.5
C00I C3AA H3AB 109.5
C00I C3AA H3AC 109.5
H3AA C3AA H3AB 109.5
H3AA C3AA H3AC 109.5
H3AB C3AA H3AC 109.5

loop_
_geom_bond_atom_site_label_1
_geom_bond_atom_site_label_2
_geom_bond_distance
O001 C009 1.267(3)
O001 H001 0.87(2)
O002 C00A 1.283(3)
O002 H002 0.89(2)
O003 C00F 1.310(3)
O004 C00G 1.289(3)
N005 C00B 1.334(3)
N005 C00D 1.339(3)
C006 H006 0.9500
C006 C007 1.393(3)
C006 C008 1.388(3)
C007 C00A 1.485(3)
C007 C00B 1.392(3)
C008 C009 1.486(3)
C008 C00D 1.383(3)
C009 C00E 1.415(3)
C00A C00C 1.398(3)
C00B H00B 0.9500
C00C H00C 0.9500
C00C C00G 1.394(3)
C00D H00D 0.9500
C00E H00E 0.9500
C00E C00F 1.374(3)
C00F C00H 1.511(3)
C00G C00I 1.511(3)
C00H C00J 1.471(12)
C00H C00K 1.596(9)
C00H C00L 1.470(9)
C00H C0AA 1.456(10)
C00H C1AA 1.609(10)
C00H C2AA 1.497(12)
C00I C00M 1.519(13)
C00I C00N 1.482(11)
C00I C2 1.500(14)
C00I C2A 1.488(8)
C00I C00O 1.519(9)
C00I C3AA 1.496(8)
C00J H00A 0.9800
C00J H00F 0.9800
C00J H00G 0.9800
C00K H00H 0.9800
C00K H00I 0.9800
C00K H00J 0.9800
C00L H00K 0.9800
C00L H00L 0.9800
C00L H00M 0.9800
C00M H00N 0.9800
C00M H00O 0.9800
C00M H00P 0.9800
C00N H00Q 0.9800
C00N H00R 0.9800
C00N H00S 0.9800
C2 H2A 0.9800
C2 H2B 0.9800
C2 H2C 0.9800
C0AA H0AA 0.9800
C0AA H0AB 0.9800
C0AA H0AC 0.9800
C1AA H1AA 0.9800
C1AA H1AB 0.9800
C1AA H1AC 0.9800
C2AA H2AA 0.9800
C2AA H2AB 0.9800
C2AA H2AC 0.9800
C2A H2AD 0.9800
C2A H2AE 0.9800
C2A H2AF 0.9800
C00O H00T 0.9800
C00O H00U 0.9800
C00O H00V 0.9800
C3AA H3AA 0.9800
C3AA H3AB 0.9800
C3AA H3AC 0.9800

loop_
_geom_torsion_atom_site_label_1
_geom_torsion_atom_site_label_2
_geom_torsion_atom_site_label_3
_geom_torsion_atom_site_label_4
_geom_torsion
O001 C009 C00E C00F 1.4(3)
O002 C00A C00C C00G 1.9(3)
O003 C00F C00H C00J -40.1(10)
O003 C00F C00H C00K -154.9(6)
O003 C00F C00H C00L 88.2(10)
O003 C00F C00H C0AA 169.1(12)
O003 C00F C00H C1AA 49.6(9)
O003 C00F C00H C2AA -59.6(9)
O004 C00G C00I C00M -131.7(17)
O004 C00G C00I C00N -9.5(11)
O004 C00G C00I C2 110.3(12)
O004 C00G C00I C2A -177.7(8)
O004 C00G C00I C00O 61.2(10)
O004 C00G C00I C3AA -55.0(9)
C006 C007 C00A O002 17.7(3)
C006 C007 C00A C00C -164.2(2)
C006 C007 C00B N005 -0.7(4)
C006 C008 C009 O001 20.2(3)
C006 C008 C009 C00E -157.9(2)
C006 C008 C00D N005 0.2(3)
C007 C006 C008 C009 -179.32(18)
C007 C006 C008 C00D -1.1(3)
C007 C00A C00C C00G -176.1(2)
C008 C006 C007 C00A -176.95(18)
C008 C006 C007 C00B 1.3(3)
C008 C009 C00E C00F 179.5(2)
C009 C008 C00D N005 178.4(2)
C009 C00E C00F O003 2.0(3)
C009 C00E C00F C00H -177.7(2)
C00A C007 C00B N005 177.5(2)
C00A C00C C00G O004 -0.8(4)
C00A C00C C00G C00I 178.9(2)
C00B N005 C00D C008 0.4(4)
C00B C007 C00A O002 -160.5(2)
C00B C007 C00A C00C 17.5(3)
C00C C00G C00I C00M 48.7(17)
C00C C00G C00I C00N 170.9(11)
C00C C00G C00I C2 -69.3(13)
C00C C00G C00I C2A 2.7(8)
C00C C00G C00I C00O -118.4(10)
C00C C00G C00I C3AA 125.3(9)
C00D N005 C00B C007 -0.1(4)
C00D C008 C009 O001 -157.9(2)
C00D C008 C009 C00E 23.9(3)
C00E C00F C00H C00J 139.6(10)
C00E C00F C00H C00K 24.8(7)
C00E C00F C00H C00L -92.1(10)
C00E C00F C00H C0AA -11.2(12)
C00E C00F C00H C1AA -130.7(9)
C00E C00F C00H C2AA 120.1(9)
